data_2210481
loop_
_publ_author_name
'Diao, Chun-Hua'
'Fan, Zhi'

_publ_section_title
4-[(<i>E</i>)-4-(2-{4-[(<i>E</i>)-(1,5-Dimethyl-3-oxo-2-phenyl-2,3-dihydro-1<i>H</i>-pyrazol-4-yl)iminomethyl]phenoxy}ethoxy)benzylideneamino]-1,5-dimethyl-1-phenyl-1<i>H</i>-dihydropyrazol-3(2<i>H</i>)-one
_journal_coeditor_code AT2115
_journal_issue 10
_journal_name_full 'Acta Crystallographica Section E'
_journal_page_first o4594
_journal_page_last o4595
_journal_paper_doi 10.1107/S1600536806037986
_journal_volume 62
_journal_year 2006
_chemical_formula_iupac 'C38 H36 N6 O4'
_chemical_formula_moiety 'C38 H36 N6 O4'
_chemical_formula_sum 'C38 H36 N6 O4'
_chemical_formula_weight 640.73
_chemical_name_systematic
;
4-[(E)-4-(2-{4-[(E)-(1,5-Dimethyl-3-oxo-2-phenyl-2,3-
dihydro-1H-pyrazol-4-yl)iminomethyl]phenoxy}ethoxy)benzylideneamino]-
1,5-dimethyl-1-phenyl-1H-dihydropyrazol-3(2H)-one
;
_space_group_IT_number 14
_symmetry_cell_setting monoclinic
_symmetry_space_group_name_Hall '-P 2ybc'
_symmetry_space_group_name_H-M 'P 1 21/c 1'
_atom_sites_solution_hydrogens geom
_atom_sites_solution_primary direct
_atom_sites_solution_secondary difmap
_audit_creation_method SHELXL-97
_cell_angle_alpha 90.00
_cell_angle_beta 102.315(7)
_cell_angle_gamma 90.00
_cell_formula_units_Z 2
_cell_length_a 13.199(5)
_cell_length_b 6.802(3)
_cell_length_c 18.841(7)
_cell_measurement_reflns_used 2144
_cell_measurement_temperature 294(2)
_cell_measurement_theta_max 23.25
_cell_measurement_theta_min 2.21
_cell_volume 1652.6(11)
_computing_cell_refinement 'SAINT (Bruker, 1999)'
_computing_data_collection 'SMART (Bruker, 1999)'
_computing_data_reduction SAINT
_computing_molecular_graphics 'SHELXTL (Sheldrick, 1997b)'
_computing_publication_material SHELXTL
_computing_structure_refinement 'SHELXL97 (Sheldrick, 1997a)'
_computing_structure_solution 'SHELXS97 (Sheldrick, 1997a)'
_diffrn_ambient_temperature 294(2)
_diffrn_measured_fraction_theta_full 0.983
_diffrn_measured_fraction_theta_max 0.983
_diffrn_measurement_device_type 'Bruker SMART APEX CCD area-detector'
_diffrn_measurement_method '\f and \w'
_diffrn_radiation_monochromator graphite
_diffrn_radiation_source 'fine-focus sealed tube'
_diffrn_radiation_type MoK\a
_diffrn_radiation_wavelength 0.71073
_diffrn_reflns_av_R_equivalents 0.0404
_diffrn_reflns_av_sigmaI/netI 0.0498
_diffrn_reflns_limit_h_max 15
_diffrn_reflns_limit_h_min -16
_diffrn_reflns_limit_k_max 4
_diffrn_reflns_limit_k_min -8
_diffrn_reflns_limit_l_max 22
_diffrn_reflns_limit_l_min -23
_diffrn_reflns_number 9053
_diffrn_reflns_theta_full 26.53
_diffrn_reflns_theta_max 26.53
_diffrn_reflns_theta_min 2.21
_diffrn_standards_number 0
_exptl_absorpt_coefficient_mu 0.086
_exptl_absorpt_correction_T_max 0.983
_exptl_absorpt_correction_T_min 0.951
_exptl_absorpt_correction_type multi-scan
_exptl_absorpt_process_details '(SADABS; Sheldrick, 1996)'
_exptl_crystal_colour yellow
_exptl_crystal_density_diffrn 1.288
_exptl_crystal_density_method 'not measured'
_exptl_crystal_description block
_exptl_crystal_F_000 676
_exptl_crystal_size_max 0.38
_exptl_crystal_size_mid 0.26
_exptl_crystal_size_min 0.20
_refine_diff_density_max 0.173
_refine_diff_density_min -0.176
_refine_ls_extinction_method none
_refine_ls_goodness_of_fit_ref 1.002
_refine_ls_hydrogen_treatment constr
_refine_ls_matrix_type full
_refine_ls_number_parameters 219
_refine_ls_number_reflns 3383
_refine_ls_number_restraints 0
_refine_ls_restrained_S_all 1.002
_refine_ls_R_factor_all 0.0986
_refine_ls_R_factor_gt 0.0438
_refine_ls_shift/su_max 0.000
_refine_ls_shift/su_mean 0.000
_refine_ls_structure_factor_coef Fsqd
_refine_ls_weighting_details 'calc w=1/[\s^2^(Fo^2^)+(0.0603P)^2^+0.1695P] where P=(Fo^2^+2Fc^2^)/3'
_refine_ls_weighting_scheme calc
_refine_ls_wR_factor_gt 0.1060
_refine_ls_wR_factor_ref 0.1310
_reflns_number_gt 1892
_reflns_number_total 3383
_reflns_threshold_expression I>2\s(I)
_cod_data_source_file at2115.cif
_cod_data_source_block I
_cod_original_sg_symbol_H-M 'P 21/c'
_cod_database_code 2210481
_cod_database_fobs_code 2210481

loop_
_symmetry_equiv_pos_as_xyz
'x, y, z'
'-x, y+1/2, -z+1/2'
'-x, -y, -z'
'x, -y-1/2, z-1/2'

loop_
_atom_site_type_symbol
_atom_site_label
_atom_site_fract_x
_atom_site_fract_y
_atom_site_fract_z
_atom_site_U_iso_or_equiv
_atom_site_adp_type
_atom_site_calc_flag
_atom_site_refinement_flags
_atom_site_occupancy
O O1 0.91514(11) 0.1946(2) 0.01277(9) 0.0654(5) Uani d . 1
O O2 0.30821(11) 0.2863(2) 0.10057(8) 0.0572(4) Uani d . 1
N N1 0.51533(12) 0.5312(2) 0.11079(9) 0.0455(4) Uani d . 1
N N2 0.31753(13) 0.7313(2) 0.19154(9) 0.0468(5) Uani d . 1
N N3 0.26376(12) 0.5639(2) 0.15964(9) 0.0440(4) Uani d . 1
C C1 0.94305(16) -0.0018(3) -0.00031(13) 0.0609(7) Uani d . 1
H H1A 0.9040 -0.0474 -0.0470 0.073 Uiso calc R 1
H H1B 0.9291 -0.0888 0.0373 0.073 Uiso calc R 1
C C2 0.81793(15) 0.2271(3) 0.02622(12) 0.0483(5) Uani d . 1
C C3 0.80292(16) 0.4106(3) 0.05371(13) 0.0609(7) Uani d . 1
H H3 0.8562 0.5027 0.0608 0.073 Uiso calc R 1
C C4 0.70930(16) 0.4576(3) 0.07060(13) 0.0550(6) Uani d . 1
H H4 0.7003 0.5811 0.0895 0.066 Uiso calc R 1
C C5 0.62822(15) 0.3235(3) 0.05984(11) 0.0414(5) Uani d . 1
C C6 0.64485(16) 0.1416(3) 0.03118(12) 0.0511(6) Uani d . 1
H H6 0.5913 0.0499 0.0231 0.061 Uiso calc R 1
C C7 0.73897(16) 0.0919(3) 0.01417(11) 0.0506(6) Uani d . 1
H H7 0.7483 -0.0310 -0.0051 0.061 Uiso calc R 1
C C8 0.52845(15) 0.3704(3) 0.07831(11) 0.0449(5) Uani d . 1
H H8 0.4737 0.2820 0.0663 0.054 Uiso calc R 1
C C9 0.42172(15) 0.5723(3) 0.13098(10) 0.0401(5) Uani d . 1
C C10 0.40827(15) 0.7395(3) 0.16863(11) 0.0434(5) Uani d . 1
C C11 0.33060(15) 0.4529(3) 0.12541(11) 0.0427(5) Uani d . 1
C C12 0.47896(18) 0.9100(3) 0.18505(14) 0.0650(7) Uani d . 1
H H12A 0.4450 1.0254 0.1620 0.097 Uiso calc R 1
H H12B 0.5406 0.8854 0.1671 0.097 Uiso calc R 1
H H12C 0.4972 0.9301 0.2366 0.097 Uiso calc R 1
C C13 0.25641(18) 0.9012(3) 0.20473(14) 0.0669(7) Uani d . 1
H H13A 0.3004 0.9931 0.2356 0.100 Uiso calc R 1
H H13B 0.2021 0.8588 0.2280 0.100 Uiso calc R 1
H H13C 0.2265 0.9633 0.1593 0.100 Uiso calc R 1
C C14 0.19317(15) 0.4697(3) 0.19712(11) 0.0424(5) Uani d . 1
C C15 0.21201(17) 0.4641(3) 0.27209(12) 0.0511(6) Uani d . 1
H H15 0.2695 0.5279 0.2997 0.061 Uiso calc R 1
C C16 0.14445(19) 0.3625(3) 0.30571(14) 0.0627(7) Uani d . 1
H H16 0.1563 0.3587 0.3561 0.075 Uiso calc R 1
C C17 0.05970(19) 0.2670(3) 0.26485(16) 0.0644(7) Uani d . 1
H H17 0.0150 0.1975 0.2877 0.077 Uiso calc R 1
C C18 0.04141(19) 0.2747(3) 0.19042(16) 0.0652(7) Uani d . 1
H H18 -0.0159 0.2102 0.1630 0.078 Uiso calc R 1
C C19 0.10713(16) 0.3771(3) 0.15589(12) 0.0527(6) Uani d . 1
H H19 0.0937 0.3839 0.1055 0.063 Uiso calc R 1

loop_
_atom_site_aniso_label
_atom_site_aniso_U_11
_atom_site_aniso_U_22
_atom_site_aniso_U_33
_atom_site_aniso_U_12
_atom_site_aniso_U_13
_atom_site_aniso_U_23
O1 0.0406(9) 0.0658(10) 0.0953(13) 0.0097(7) 0.0273(9) -0.0176(9)
O2 0.0596(10) 0.0461(9) 0.0720(11) -0.0055(7) 0.0276(8) -0.0168(8)
N1 0.0414(10) 0.0515(11) 0.0466(11) 0.0075(8) 0.0162(8) -0.0004(8)
N2 0.0473(11) 0.0389(10) 0.0600(12) 0.0015(8) 0.0245(9) -0.0073(8)
N3 0.0429(10) 0.0411(10) 0.0529(11) -0.0015(8) 0.0211(8) -0.0078(8)
C1 0.0448(13) 0.0716(16) 0.0695(17) 0.0146(11) 0.0196(12) -0.0179(12)
C2 0.0330(12) 0.0608(14) 0.0527(14) 0.0100(10) 0.0126(10) -0.0061(11)
C3 0.0405(13) 0.0532(14) 0.0930(19) -0.0015(11) 0.0229(12) -0.0144(13)
C4 0.0456(13) 0.0479(13) 0.0747(17) 0.0076(10) 0.0204(12) -0.0107(11)
C5 0.0349(11) 0.0506(12) 0.0395(12) 0.0076(9) 0.0095(9) -0.0006(9)
C6 0.0357(12) 0.0579(13) 0.0592(15) -0.0001(10) 0.0087(10) -0.0122(11)
C7 0.0411(12) 0.0577(14) 0.0530(14) 0.0090(11) 0.0097(10) -0.0169(11)
C8 0.0406(12) 0.0513(13) 0.0447(13) 0.0056(10) 0.0132(10) -0.0004(10)
C9 0.0388(11) 0.0447(12) 0.0393(12) 0.0055(9) 0.0139(9) -0.0003(9)
C10 0.0425(12) 0.0450(12) 0.0445(13) 0.0008(9) 0.0136(10) 0.0016(10)
C11 0.0447(12) 0.0430(12) 0.0434(12) 0.0063(10) 0.0160(10) -0.0021(10)
C12 0.0622(16) 0.0591(15) 0.0785(18) -0.0125(12) 0.0260(13) -0.0125(12)
C13 0.0742(17) 0.0449(13) 0.092(2) 0.0118(12) 0.0399(15) -0.0077(12)
C14 0.0385(12) 0.0404(11) 0.0531(14) 0.0052(9) 0.0203(10) -0.0020(9)
C15 0.0441(13) 0.0586(14) 0.0523(14) 0.0011(10) 0.0141(10) -0.0005(11)
C16 0.0678(16) 0.0665(16) 0.0607(16) 0.0073(13) 0.0292(13) 0.0089(12)
C17 0.0594(16) 0.0537(15) 0.089(2) -0.0051(12) 0.0363(15) 0.0059(14)
C18 0.0525(15) 0.0620(15) 0.084(2) -0.0118(12) 0.0217(14) -0.0112(14)
C19 0.0483(13) 0.0565(13) 0.0544(15) -0.0026(11) 0.0137(11) -0.0078(11)

loop_
_atom_type_symbol
_atom_type_description
_atom_type_scat_dispersion_real
_atom_type_scat_dispersion_imag
_atom_type_scat_source
C C 0.0033 0.0016 'International Tables Vol C Tables 4.2.6.8 and 6.1.1.4'
H H 0.0000 0.0000 'International Tables Vol C Tables 4.2.6.8 and 6.1.1.4'
N N 0.0061 0.0033 'International Tables Vol C Tables 4.2.6.8 and 6.1.1.4'
O O 0.0106 0.0060 'International Tables Vol C Tables 4.2.6.8 and 6.1.1.4'

loop_
_geom_angle_atom_site_label_1
_geom_angle_atom_site_label_2
_geom_angle_atom_site_label_3
_geom_angle_site_symmetry_1
_geom_angle_site_symmetry_3
_geom_angle
C2 O1 C1 . . 117.93(17)
C8 N1 C9 . . 121.18(17)
C10 N2 N3 . . 107.22(15)
C10 N2 C13 . . 125.33(17)
N3 N2 C13 . . 117.79(17)
N2 N3 C11 . . 108.63(15)
N2 N3 C14 . . 118.21(15)
C11 N3 C14 . . 121.24(16)
O1 C1 C1 . 3_755 106.2(2)
O1 C1 H1A . . 110.5
C1 C1 H1A 3_755 . 110.5
O1 C1 H1B . . 110.5
C1 C1 H1B 3_755 . 110.5
H1A C1 H1B . . 108.7
C7 C2 O1 . . 124.52(19)
C7 C2 C3 . . 120.19(18)
O1 C2 C3 . . 115.29(18)
C4 C3 C2 . . 120.2(2)
C4 C3 H3 . . 119.9
C2 C3 H3 . . 119.9
C3 C4 C5 . . 121.0(2)
C3 C4 H4 . . 119.5
C5 C4 H4 . . 119.5
C6 C5 C4 . . 117.54(18)
C6 C5 C8 . . 120.74(18)
C4 C5 C8 . . 121.72(19)
C5 C6 C7 . . 122.04(19)
C5 C6 H6 . . 119.0
C7 C6 H6 . . 119.0
C2 C7 C6 . . 118.95(19)
C2 C7 H7 . . 120.5
C6 C7 H7 . . 120.5
N1 C8 C5 . . 121.17(19)
N1 C8 H8 . . 119.4
C5 C8 H8 . . 119.4
C10 C9 N1 . . 121.76(18)
C10 C9 C11 . . 107.93(16)
N1 C9 C11 . . 129.99(18)
N2 C10 C9 . . 110.52(17)
N2 C10 C12 . . 121.68(18)
C9 C10 C12 . . 127.79(19)
O2 C11 N3 . . 122.60(18)
O2 C11 C9 . . 132.38(18)
N3 C11 C9 . . 104.97(17)
C10 C12 H12A . . 109.5
C10 C12 H12B . . 109.5
H12A C12 H12B . . 109.5
C10 C12 H12C . . 109.5
H12A C12 H12C . . 109.5
H12B C12 H12C . . 109.5
N2 C13 H13A . . 109.5
N2 C13 H13B . . 109.5
H13A C13 H13B . . 109.5
N2 C13 H13C . . 109.5
H13A C13 H13C . . 109.5
H13B C13 H13C . . 109.5
C15 C14 C19 . . 120.6(2)
C15 C14 N3 . . 121.43(19)
C19 C14 N3 . . 117.94(19)
C14 C15 C16 . . 119.3(2)
C14 C15 H15 . . 120.4
C16 C15 H15 . . 120.4
C17 C16 C15 . . 120.3(2)
C17 C16 H16 . . 119.8
C15 C16 H16 . . 119.8
C18 C17 C16 . . 119.9(2)
C18 C17 H17 . . 120.1
C16 C17 H17 . . 120.1
C17 C18 C19 . . 120.7(2)
C17 C18 H18 . . 119.7
C19 C18 H18 . . 119.7
C18 C19 C14 . . 119.3(2)
C18 C19 H19 . . 120.4
C14 C19 H19 . . 120.4

loop_
_geom_bond_atom_site_label_1
_geom_bond_atom_site_label_2
_geom_bond_site_symmetry_2
_geom_bond_distance
O1 C2 . 1.378(2)
O1 C1 . 1.421(3)
O2 C11 . 1.238(2)
N1 C8 . 1.283(2)
N1 C9 . 1.396(2)
N2 C10 . 1.358(2)
N2 N3 . 1.407(2)
N2 C13 . 1.460(2)
N3 C11 . 1.417(2)
N3 C14 . 1.435(2)
C1 C1 3_755 1.501(4)
C1 H1A . 0.9700
C1 H1B . 0.9700
C2 C7 . 1.372(3)
C2 C3 . 1.382(3)
C3 C4 . 1.378(3)
C3 H3 . 0.9300
C4 C5 . 1.388(3)
C4 H4 . 0.9300
C5 C6 . 1.386(3)
C5 C8 . 1.467(3)
C6 C7 . 1.389(3)
C6 H6 . 0.9300
C7 H7 . 0.9300
C8 H8 . 0.9300
C9 C10 . 1.372(3)
C9 C11 . 1.436(3)
C10 C12 . 1.479(3)
C12 H12A . 0.9600
C12 H12B . 0.9600
C12 H12C . 0.9600
C13 H13A . 0.9600
C13 H13B . 0.9600
C13 H13C . 0.9600
C14 C15 . 1.382(3)
C14 C19 . 1.383(3)
C15 C16 . 1.384(3)
C15 H15 . 0.9300
C16 C17 . 1.378(3)
C16 H16 . 0.9300
C17 C18 . 1.372(3)
C17 H17 . 0.9300
C18 C19 . 1.379(3)
C18 H18 . 0.9300
C19 H19 . 0.9300

loop_
_geom_hbond_atom_site_label_D
_geom_hbond_atom_site_label_H
_geom_hbond_atom_site_label_A
_geom_hbond_site_symmetry_A
_geom_hbond_distance_DH
_geom_hbond_distance_HA
_geom_hbond_distance_DA
_geom_hbond_angle_DHA
_geom_hbond_publ_flag
C7 H7 O2 3_655 0.93 2.50 3.332(3) 150 yes

loop_
_geom_torsion_atom_site_label_1
_geom_torsion_atom_site_label_2
_geom_torsion_atom_site_label_3
_geom_torsion_atom_site_label_4
_geom_torsion_site_symmetry_4
_geom_torsion
C10 N2 N3 C11 . 8.8(2)
C13 N2 N3 C11 . 156.78(18)
C10 N2 N3 C14 . 152.13(17)
C13 N2 N3 C14 . -59.9(2)
C2 O1 C1 C1 3_755 -170.1(2)
C1 O1 C2 C7 . -13.3(3)
C1 O1 C2 C3 . 166.6(2)
C7 C2 C3 C4 . 1.3(3)
O1 C2 C3 C4 . -178.6(2)
C2 C3 C4 C5 . -0.6(4)
C3 C4 C5 C6 . -0.3(3)
C3 C4 C5 C8 . 179.3(2)
C4 C5 C6 C7 . 0.6(3)
C8 C5 C6 C7 . -179.0(2)
O1 C2 C7 C6 . 178.9(2)
C3 C2 C7 C6 . -1.1(3)
C5 C6 C7 C2 . 0.1(3)
C9 N1 C8 C5 . -177.40(18)
C6 C5 C8 N1 . 173.7(2)
C4 C5 C8 N1 . -5.9(3)
C8 N1 C9 C10 . 176.99(19)
C8 N1 C9 C11 . 4.3(3)
N3 N2 C10 C9 . -7.7(2)
C13 N2 C10 C9 . -152.6(2)
N3 N2 C10 C12 . 172.88(19)
C13 N2 C10 C12 . 28.0(3)
N1 C9 C10 N2 . -170.52(17)
C11 C9 C10 N2 . 3.6(2)
N1 C9 C10 C12 . 8.9(3)
C11 C9 C10 C12 . -177.0(2)
N2 N3 C11 O2 . 170.99(18)
C14 N3 C11 O2 . 29.0(3)
N2 N3 C11 C9 . -6.5(2)
C14 N3 C11 C9 . -148.50(18)
C10 C9 C11 O2 . -175.2(2)
N1 C9 C11 O2 . -1.8(4)
C10 C9 C11 N3 . 1.9(2)
N1 C9 C11 N3 . 175.37(19)
N2 N3 C14 C15 . -33.7(3)
C11 N3 C14 C15 . 104.8(2)
N2 N3 C14 C19 . 148.77(18)
C11 N3 C14 C19 . -72.7(2)
C19 C14 C15 C16 . 0.8(3)
N3 C14 C15 C16 . -176.62(18)
C14 C15 C16 C17 . 0.4(3)
C15 C16 C17 C18 . -0.8(4)
C16 C17 C18 C19 . 0.1(4)
C17 C18 C19 C14 . 1.2(3)
C15 C14 C19 C18 . -1.6(3)
N3 C14 C19 C18 . 175.93(18)
